data_7701824
loop_
_publ_author_name
'Capel Berdiell, Izar'
'Farmiloe, Sarah E.'
'Kulmaczewski, Rafal'
'Halcrow, Malcolm'

_publ_section_title
;
 Molecular Squares, Coordination Polymers and Mononuclear Complexes
 Supported by 2,4-Dipyrazolyl-6H-1,3,5-triazine and
 4,6-Dipyrazolylpyrimidine Ligands
;
_journal_name_full 'Dalton Transactions'
_journal_paper_doi 10.1039/C9DT04003J
_journal_year 2019
_chemical_formula_moiety 'C12 H9 Fe N9 S2'
_chemical_formula_sum 'C12 H9 Fe N9 S2'
_chemical_formula_weight 399.25
_chemical_name_systematic 'Catena-[2-amino-4,6-(pyrazol-1-yl)pyrimidine]-di-isothiocyanato iron(II)'
_space_group_crystal_system tetragonal
_space_group_IT_number 88
_space_group_name_Hall '-I 4ad'
_space_group_name_H-M_alt 'I 41/a :2'
_atom_sites_solution_hydrogens geom
_atom_sites_solution_primary direct
_atom_sites_solution_secondary difmap
_audit_creation_date 2019-07-05
_audit_creation_method
;
  Olex2 1.2
  (compiled Apr 23 2013 17:54:37, GUI svn.r4466)
;
_audit_update_record
;
2019-10-04 deposited with the CCDC.	2019-11-05 downloaded from the CCDC.
;
_cell_angle_alpha 90.00
_cell_angle_beta 90.00
_cell_angle_gamma 90.00
_cell_formula_units_Z 16
_cell_length_a 16.0404(2)
_cell_length_b 16.0404(2)
_cell_length_c 25.1086(3)
_cell_measurement_reflns_used 2639
_cell_measurement_temperature 100(2)
_cell_measurement_theta_max 20.86
_cell_measurement_theta_min 1.46
_cell_volume 6460.30(14)
_computing_cell_refinement 'CrysAlisPro, Agilent Technologies'
_computing_data_collection 'CrysAlisPro, Agilent Technologies'
_computing_data_reduction 'CrysAlisPro, Agilent Technologies'
_computing_molecular_graphics 'XSEED (Barbour, 2001)'
_computing_publication_material
;
O. V. Dolomanov, L. J. Bourhis, R. J. Gildea, J. A. K. Howard and H. Puschmann,
OLEX2: a complete structure solution, refinement and analysis program.
J. Appl. Cryst. (2009). 42, 339-341.
;
_computing_structure_refinement 'SHELXL-97 (Sheldrick, 1997)'
_computing_structure_solution 'SHELXS-97 (Sheldrick, 1990)'
_diffrn_ambient_temperature 100(2)
_diffrn_measured_fraction_theta_full 0.855
_diffrn_measured_fraction_theta_max 0.849
_diffrn_measurement_device 'Fixed \c 3-circle diffractometer'
_diffrn_measurement_device_type 'Fluid Film Devices'
_diffrn_measurement_method 'shutterless scans'
_diffrn_radiation_monochromator graphite
_diffrn_radiation_type synchrotron
_diffrn_radiation_wavelength 0.68890
_diffrn_reflns_av_R_equivalents 0.0681
_diffrn_reflns_av_unetI/netI 0.0628
_diffrn_reflns_limit_h_max 19
_diffrn_reflns_limit_h_min -19
_diffrn_reflns_limit_k_max 18
_diffrn_reflns_limit_k_min -16
_diffrn_reflns_limit_l_max 25
_diffrn_reflns_limit_l_min -28
_diffrn_reflns_number 13505
_diffrn_reflns_theta_full 24.82
_diffrn_reflns_theta_max 24.91
_diffrn_reflns_theta_min 1.46
_diffrn_source 'fine-focus sealed tube'
_diffrn_standards_decay_% 0
_diffrn_standards_interval_count 0
_diffrn_standards_interval_time 0
_diffrn_standards_number 0
_exptl_absorpt_coefficient_mu 1.114
_exptl_absorpt_correction_T_max 1.000
_exptl_absorpt_correction_T_min 0.994
_exptl_absorpt_correction_type multi-scan
_exptl_absorpt_process_details
;
SADABS (Sheldrick, 2002).  University of Gottingen, Germany.
;
_exptl_crystal_colour red
_exptl_crystal_density_diffrn 1.642
_exptl_crystal_density_method 'not measured'
_exptl_crystal_description plate
_exptl_crystal_F_000 3232
_exptl_crystal_preparation 'Magnetic properties'
_exptl_crystal_recrystallization_method 'Re-crystallisation from solvent: methanol'
_exptl_crystal_size_max 0.10
_exptl_crystal_size_mid 0.10
_exptl_crystal_size_min 0.03
_refine_diff_density_max 0.327
_refine_diff_density_min -0.412
_refine_diff_density_rms 0.062
_refine_ls_extinction_method none
_refine_ls_goodness_of_fit_ref 0.904
_refine_ls_hydrogen_treatment mixed
_refine_ls_matrix_type full
_refine_ls_number_parameters 223
_refine_ls_number_reflns 2629
_refine_ls_number_restraints 2
_refine_ls_restrained_S_all 0.904
_refine_ls_R_factor_all 0.1067
_refine_ls_R_factor_gt 0.0558
_refine_ls_shift/su_max 0.001
_refine_ls_shift/su_mean 0.000
_refine_ls_structure_factor_coef Fsqd
_refine_ls_weighting_details 'calc w=1/[\s^2^(Fo^2^)+(0.1050P)^2^+0.0000P] where P=(Fo^2^+2Fc^2^)/3'
_refine_ls_weighting_scheme calc
_refine_ls_wR_factor_gt 0.1533
_refine_ls_wR_factor_ref 0.1753
_reflns_number_gt 1383
_reflns_number_total 2629
_reflns_threshold_expression >2sigma(I)
_cod_data_source_file c9dt04003j2.cif
_cod_data_source_block 90-ncs
_cod_original_sg_symbol_H-M 'I 41/a'
_cod_database_code 7701824
_olex2_refinement_description
;
1. Fixed Uiso
 At 1.2 times of:
  All C(H) groups
 At 1.5 times of:
  All N(H,H) groups
2. Restrained distances
 N14-H14A = N14-H14B
 0.9 with sigma of 0.02
3.a Aromatic/amide H refined with riding coordinates:
 C11(H11), C17(H17), C18(H18), C19(H19), C22(H22), C23(H23), C24(H24)
;
_olex2_submission_special_instructions 'No special instructions were received'

loop_
_space_group_symop_id
_space_group_symop_operation_xyz
1 'x, y, z'
2 '-y+3/4, x+1/4, z+1/4'
3 '-x, -y+1/2, z'
4 'y+1/4, -x+1/4, z+1/4'
5 'x+1/2, y+1/2, z+1/2'
6 '-y+5/4, x+3/4, z+3/4'
7 '-x+1/2, -y+1, z+1/2'
8 'y+3/4, -x+3/4, z+3/4'
9 '-x, -y, -z'
10 'y-3/4, -x-1/4, -z-1/4'
11 'x, y-1/2, -z'
12 '-y-1/4, x-1/4, -z-1/4'
13 '-x+1/2, -y+1/2, -z+1/2'
14 'y-1/4, -x+1/4, -z+1/4'
15 'x+1/2, y, -z+1/2'
16 '-y+1/4, x+1/4, -z+1/4'

loop_
_atom_site_label
_atom_site_type_symbol
_atom_site_fract_x
_atom_site_fract_y
_atom_site_fract_z
_atom_site_U_iso_or_equiv
_atom_site_adp_type
_atom_site_occupancy
_atom_site_symmetry_multiplicity
_atom_site_calc_flag
_atom_site_refinement_flags
Fe1 Fe 0.72162(6) 0.52868(6) 0.81256(2) 0.0878(4) Uani 1 1 d .
N2 N 0.8387(4) 0.5679(4) 0.79378(16) 0.1036(18) Uani 1 1 d .
C3 C 0.9001(5) 0.5862(4) 0.8141(2) 0.0957(19) Uani 1 1 d .
S4 S 0.98794(12) 0.61592(12) 0.84133(7) 0.1089(6) Uani 1 1 d .
N5 N 0.7751(4) 0.4091(4) 0.82184(17) 0.0975(16) Uani 1 1 d .
C6 C 0.8116(4) 0.3525(5) 0.8068(2) 0.0908(19) Uani 1 1 d .
S7 S 0.86593(12) 0.27174(12) 0.78528(8) 0.1164(7) Uani 1 1 d .
C8 C 0.7008(4) 0.4960(4) 0.68826(16) 0.0796(16) Uani 1 1 d .
N9 N 0.6652(3) 0.4882(3) 0.73688(13) 0.0745(12) Uani 1 1 d .
C10 C 0.5927(4) 0.4490(4) 0.73896(17) 0.0782(15) Uani 1 1 d .
C11 C 0.5513(3) 0.4173(4) 0.69533(17) 0.0779(15) Uani 1 1 d .
H11 H 0.4994 0.3891 0.6979 0.093 Uiso 1 1 calc R
C12 C 0.5918(4) 0.4300(4) 0.64759(18) 0.0797(15) Uani 1 1 d .
N13 N 0.6659(3) 0.4672(3) 0.64291(13) 0.0801(13) Uani 1 1 d .
N14 N 0.7738(4) 0.5329(4) 0.68492(14) 0.1038(18) Uani 1 1 d D
H14A H 0.802(4) 0.549(4) 0.7142(18) 0.156 Uiso 1 1 d D
H14B H 0.798(4) 0.528(5) 0.6534(15) 0.156 Uiso 1 1 d D
N15 N 0.5590(3) 0.4415(3) 0.79033(15) 0.0794(13) Uani 1 1 d .
N16 N 0.5998(3) 0.4771(3) 0.83192(15) 0.0821(13) Uani 1 1 d .
C17 C 0.5537(4) 0.4584(4) 0.8742(2) 0.0894(18) Uani 1 1 d .
H17 H 0.5672 0.4744 0.9096 0.107 Uiso 1 1 calc R
C18 C 0.4844(4) 0.4132(4) 0.8606(2) 0.105(2) Uani 1 1 d .
H18 H 0.4420 0.3938 0.8839 0.126 Uiso 1 1 calc R
C19 C 0.4883(4) 0.4017(4) 0.8067(2) 0.0942(18) Uani 1 1 d .
H19 H 0.4497 0.3720 0.7851 0.113 Uiso 1 1 calc R
N20 N 0.5559(3) 0.4024(3) 0.59983(15) 0.0870(14) Uani 1 1 d .
N21 N 0.5984(3) 0.4155(3) 0.55322(16) 0.0955(15) Uani 1 1 d .
C22 C 0.5486(5) 0.3855(5) 0.5160(2) 0.115(2) Uani 1 1 d .
H22 H 0.5614 0.3859 0.4790 0.138 Uiso 1 1 calc R
C23 C 0.4766(5) 0.3539(6) 0.5368(3) 0.134(3) Uani 1 1 d .
H23 H 0.4312 0.3305 0.5176 0.161 Uiso 1 1 calc R
C24 C 0.4831(4) 0.3629(5) 0.5923(3) 0.111(2) Uani 1 1 d .
H24 H 0.4445 0.3450 0.6187 0.133 Uiso 1 1 calc R

loop_
_atom_site_aniso_label
_atom_site_aniso_U_11
_atom_site_aniso_U_22
_atom_site_aniso_U_33
_atom_site_aniso_U_23
_atom_site_aniso_U_13
_atom_site_aniso_U_12
Fe1 0.1142(8) 0.1207(8) 0.0286(4) 0.0006(4) -0.0016(4) -0.0169(5)
N2 0.110(4) 0.160(5) 0.041(2) 0.003(3) -0.015(3) -0.043(4)
C3 0.142(6) 0.098(4) 0.047(3) -0.002(3) 0.021(4) -0.004(4)
S4 0.1140(13) 0.1249(14) 0.0877(12) -0.0200(10) -0.0183(10) 0.0021(10)
N5 0.136(5) 0.114(4) 0.042(3) -0.014(3) 0.011(3) -0.002(4)
C6 0.104(5) 0.120(5) 0.048(3) 0.001(3) 0.000(3) -0.032(4)
S7 0.1110(14) 0.1177(14) 0.1204(15) -0.0052(11) 0.0385(11) -0.0070(10)
C8 0.085(4) 0.125(5) 0.028(3) -0.009(3) -0.002(2) -0.001(3)
N9 0.086(3) 0.111(3) 0.026(2) -0.0045(19) 0.0029(19) -0.006(3)
C10 0.090(4) 0.106(4) 0.038(3) -0.009(3) 0.005(3) 0.004(3)
C11 0.075(3) 0.110(4) 0.049(3) -0.019(3) 0.000(2) 0.005(3)
C12 0.092(4) 0.106(4) 0.041(3) -0.013(3) -0.009(3) 0.016(3)
N13 0.092(3) 0.119(4) 0.029(2) -0.009(2) -0.005(2) 0.011(3)
N14 0.101(4) 0.183(5) 0.028(2) -0.008(3) 0.004(2) -0.032(4)
N15 0.094(3) 0.103(3) 0.041(2) -0.012(2) 0.003(2) -0.005(3)
N16 0.112(4) 0.096(3) 0.038(2) -0.008(2) 0.013(2) -0.005(3)
C17 0.121(5) 0.101(4) 0.046(3) -0.009(3) 0.023(3) -0.008(4)
C18 0.112(5) 0.133(5) 0.070(4) -0.017(4) 0.037(3) -0.011(4)
C19 0.095(4) 0.114(5) 0.074(4) -0.016(3) 0.013(3) -0.012(4)
N20 0.095(4) 0.124(4) 0.043(2) -0.023(2) -0.010(2) 0.016(3)
N21 0.111(4) 0.129(4) 0.047(3) -0.019(3) -0.013(3) 0.019(3)
C22 0.135(6) 0.158(7) 0.053(4) -0.033(4) -0.032(4) 0.030(5)
C23 0.121(6) 0.199(8) 0.083(5) -0.052(5) -0.045(4) 0.013(6)
C24 0.094(5) 0.161(6) 0.078(4) -0.027(4) -0.018(4) -0.007(4)

loop_
_atom_type_symbol
_atom_type_description
_atom_type_scat_dispersion_real
_atom_type_scat_dispersion_imag
_atom_type_scat_source
C C 0.0032 0.0015 'International Tables Vol C Tables 4.2.6.8 and 6.1.1.4'
H H 0.0000 0.0000 'International Tables Vol C Tables 4.2.6.8 and 6.1.1.4'
N N 0.0060 0.0030 'International Tables Vol C Tables 4.2.6.8 and 6.1.1.4'
Fe Fe 0.3525 0.8017 'International Tables Vol C Tables 4.2.6.8 and 6.1.1.4'
S S 0.1181 0.1169 'International Tables Vol C Tables 4.2.6.8 and 6.1.1.4'

loop_
_geom_angle_atom_site_label_1
_geom_angle_atom_site_label_2
_geom_angle_atom_site_label_3
_geom_angle
_geom_angle_site_symmetry_1
_geom_angle_site_symmetry_3
N2 Fe1 N5 86.1(2) . .
N2 Fe1 N9 105.67(17) . .
N2 Fe1 N13 96.73(18) . 4_565
N2 Fe1 N16 175.6(2) . .
N2 Fe1 N21 94.4(2) . 4_565
N5 Fe1 N9 89.68(17) . .
N5 Fe1 N13 106.14(17) . 4_565
N5 Fe1 N16 89.69(19) . .
N5 Fe1 N21 179.5(2) . 4_565
N9 Fe1 N13 153.46(18) . 4_565
N16 Fe1 N9 73.25(15) . .
N16 Fe1 N13 85.42(15) . 4_565
N16 Fe1 N21 89.83(18) . 4_565
N21 Fe1 N9 90.23(16) 4_565 .
N21 Fe1 N13 73.77(17) 4_565 4_565
C3 N2 Fe1 140.2(4) . .
N2 C3 S4 177.6(6) . .
C6 N5 Fe1 153.0(5) . .
N5 C6 S7 179.0(6) . .
N13 C8 N9 123.6(5) . .
N14 C8 N9 118.3(4) . .
N14 C8 N13 118.0(4) . .
C8 N9 Fe1 125.3(4) . .
C10 N9 Fe1 117.8(3) . .
C10 N9 C8 116.7(4) . .
N9 C10 C11 124.6(4) . .
N9 C10 N15 114.6(4) . .
C11 C10 N15 120.8(5) . .
C10 C11 H11 122.9 . .
C12 C11 C10 114.2(5) . .
C12 C11 H11 122.9 . .
C11 C12 N20 120.2(5) . .
N13 C12 C11 124.2(5) . .
N13 C12 N20 115.6(5) . .
C8 N13 Fe1 126.4(4) . 6_544
C12 N13 Fe1 117.0(3) . 6_544
C12 N13 C8 116.6(4) . .
C8 N14 H14A 121(5) . .
C8 N14 H14B 114(5) . .
H14A N14 H14B 122(7) . .
N16 N15 C10 119.0(5) . .
N16 N15 C19 111.4(4) . .
C19 N15 C10 129.6(5) . .
N15 N16 Fe1 114.9(3) . .
C17 N16 Fe1 139.8(4) . .
C17 N16 N15 104.6(4) . .
N16 C17 H17 124.1 . .
N16 C17 C18 111.8(5) . .
C18 C17 H17 124.1 . .
C17 C18 H18 126.9 . .
C19 C18 C17 106.3(5) . .
C19 C18 H18 126.9 . .
N15 C19 C18 105.9(5) . .
N15 C19 H19 127.1 . .
C18 C19 H19 127.1 . .
N21 N20 C12 118.6(5) . .
C24 N20 C12 128.8(5) . .
C24 N20 N21 112.6(4) . .
N20 N21 Fe1 114.9(3) . 6_544
C22 N21 Fe1 140.7(5) . 6_544
C22 N21 N20 104.4(5) . .
N21 C22 H22 124.0 . .
N21 C22 C23 112.0(6) . .
C23 C22 H22 124.0 . .
C22 C23 H23 126.9 . .
C22 C23 C24 106.2(6) . .
C24 C23 H23 126.9 . .
N20 C24 C23 104.7(6) . .
N20 C24 H24 127.7 . .
C23 C24 H24 127.7 . .

loop_
_geom_bond_atom_site_label_1
_geom_bond_atom_site_label_2
_geom_bond_distance
_geom_bond_site_symmetry_2
Fe1 N2 2.036(6) .
Fe1 N5 2.113(6) .
Fe1 N9 2.202(4) .
Fe1 N13 2.206(4) 4_565
Fe1 N16 2.178(5) .
Fe1 N21 2.181(5) 4_565
N2 C3 1.146(8) .
C3 S4 1.638(8) .
N5 C6 1.146(8) .
C6 S7 1.651(8) .
C8 N9 1.354(6) .
C8 N13 1.350(6) .
C8 N14 1.315(8) .
N9 C10 1.323(6) .
C10 C11 1.378(7) .
C10 N15 1.404(6) .
C11 H11 0.9500 .
C11 C12 1.378(7) .
C12 N13 1.335(7) .
C12 N20 1.402(6) .
N14 H14A 0.90(2) .
N14 H14B 0.89(2) .
N15 N16 1.358(6) .
N15 C19 1.365(7) .
N16 C17 1.327(6) .
C17 H17 0.9500 .
C17 C18 1.371(8) .
C18 H18 0.9500 .
C18 C19 1.366(7) .
C19 H19 0.9500 .
N20 N21 1.370(6) .
N20 C24 1.342(8) .
N21 C22 1.320(7) .
C22 H22 0.9500 .
C22 C23 1.366(10) .
C23 H23 0.9500 .
C23 C24 1.405(9) .
C24 H24 0.9500 .

loop_
_geom_hbond_atom_site_label_D
_geom_hbond_atom_site_label_H
_geom_hbond_atom_site_label_A
_geom_hbond_distance_DH
_geom_hbond_distance_HA
_geom_hbond_distance_DA
_geom_hbond_angle_DHA
_geom_hbond_site_symmetry_A
N14 H14A N2 0.90(2) 2.11(3) 2.978(6) 164(7) .
N14 H14B N5 0.89(2) 2.16(2) 3.038(6) 171(7) 6_544
